data_7232568
loop_
_publ_author_name
'Mila\<sinovi\'c, Valentina'
'Mol\<canov, Kre\<simir'

_publ_section_title
;
 Nitranilic acid as a basis for construction of coordination polymers:
 from discrete monomers to 3D networks
;
_journal_issue 18
_journal_name_full CrystEngComm
_journal_page_first 2962
_journal_paper_doi 10.1039/C9CE00209J
_journal_volume 21
_journal_year 2019
_chemical_formula_moiety 'C18 N6 Na O24, 2(C30 H24 Fe N6), 6(O), Na'
_chemical_formula_sum 'C78 H48 Fe2 N18 Na2 O30'
_chemical_formula_weight 1875.02
_space_group_IT_number 165
_space_group_name_Hall '-P 3 2"c'
_space_group_name_H-M_alt 'P -3 c 1'
_symmetry_cell_setting trigonal
_symmetry_space_group_name_Hall '-P 3 2"c'
_symmetry_space_group_name_H-M 'P -3 c 1'
_atom_sites_solution_hydrogens geom
_audit_creation_date 2018-11-07T15:32:17-00:00
_audit_creation_method 'WinGX routine CIF_UPDATE'
_audit_update_record
;
2019-01-29 deposited with the CCDC.    2019-04-03 downloaded from the CCDC.
;
_cell_angle_alpha 90
_cell_angle_beta 90
_cell_angle_gamma 120
_cell_formula_units_Z 2
_cell_length_a 14.4820(8)
_cell_length_b 14.4820(8)
_cell_length_c 21.7912(9)
_cell_measurement_reflns_used 2803
_cell_measurement_temperature 293(2)
_cell_measurement_theta_max 76.002
_cell_measurement_theta_min 4.067
_cell_volume 3957.9(3)
_computing_cell_refinement 'CrysAlisPro 1.171.39.46 (Rigaku OD, 2018)'
_computing_data_collection 'CrysAlisPro 1.171.39.46 (Rigaku OD, 2018)'
_computing_data_reduction 'CrysAlisPro 1.171.39.46 (Rigaku OD, 2018)'
_computing_structure_refinement 'SHELXL-2018/3 (Sheldrick, 2018)'
_computing_structure_solution 'SHELXT 2014/5 (Sheldrick, 2014)'
_diffrn_detector_area_resol_mean 10.4323
_diffrn_measured_fraction_theta_full 0.997
_diffrn_measured_fraction_theta_max 0.997
_diffrn_measurement_device_type 'Xcalibur, Ruby, Nova'
_diffrn_measurement_method '\w scans'
_diffrn_radiation_monochromator mirror
_diffrn_radiation_type CuK\a
_diffrn_radiation_wavelength 1.54184
_diffrn_reflns_av_R_equivalents 0.0431
_diffrn_reflns_av_unetI/netI 0.0723
_diffrn_reflns_Laue_measured_fraction_full 0.997
_diffrn_reflns_Laue_measured_fraction_max 0.997
_diffrn_reflns_limit_h_max 16
_diffrn_reflns_limit_h_min -14
_diffrn_reflns_limit_k_max 16
_diffrn_reflns_limit_k_min -16
_diffrn_reflns_limit_l_max 16
_diffrn_reflns_limit_l_min -25
_diffrn_reflns_number 10484
_diffrn_reflns_point_group_measured_fraction_full 0.997
_diffrn_reflns_point_group_measured_fraction_max 0.997
_diffrn_reflns_theta_full 63.665
_diffrn_reflns_theta_max 63.665
_diffrn_reflns_theta_min 3.524
_diffrn_source 'micro-focus sealed X-ray tube'
_exptl_absorpt_coefficient_mu 3.919
_exptl_absorpt_correction_T_max 1
_exptl_absorpt_correction_T_min 0.22044
_exptl_absorpt_correction_type multi-scan
_exptl_absorpt_process_details
;
        CrysAlisPro 1.171.39.46 (Rigaku Oxford Diffraction, 2018)
        Empirical absorption correction using spherical harmonics,
 implemented in SCALE3 ABSPACK scaling algorithm.
;
_exptl_crystal_colour 'dark red'
_exptl_crystal_density_diffrn 1.573
_exptl_crystal_description prism
_exptl_crystal_F_000 1912
_exptl_crystal_size_max 0.25
_exptl_crystal_size_mid 0.10
_exptl_crystal_size_min 0.08
_refine_diff_density_max 0.404
_refine_diff_density_min -0.348
_refine_diff_density_rms 0.074
_refine_ls_extinction_method none
_refine_ls_goodness_of_fit_ref 1.069
_refine_ls_hydrogen_treatment constr
_refine_ls_matrix_type full
_refine_ls_number_parameters 227
_refine_ls_number_reflns 2180
_refine_ls_number_restraints 18
_refine_ls_restrained_S_all 1.066
_refine_ls_R_factor_all 0.0848
_refine_ls_R_factor_gt 0.0717
_refine_ls_shift/su_max 0.009
_refine_ls_shift/su_mean 0.001
_refine_ls_structure_factor_coef Fsqd
_refine_ls_weighting_details 'w=1/[\s^2^(Fo^2^)+(0.1669P)^2^+0.1849P] where P=(Fo^2^+2Fc^2^)/3'
_refine_ls_weighting_scheme calc
_refine_ls_wR_factor_ref 0.2312
_reflns_number_gt 1690
_reflns_number_total 2180
_reflns_threshold_expression 'I > 2\s(I)'
_cod_data_source_file c9ce00209j2.cif
_cod_data_source_block s176_100k_5
_cod_depositor_comments 'Adding full bibliography for 7232565--7232570.cif.'
_cod_original_cell_volume 3957.9(5)
_cod_database_code 7232568

loop_
_space_group_symop_id
_space_group_symop_operation_xyz
1 x,y,z
2 -y,x-y,z
3 y,x,1/2-z
4 -x+y,-x,z
5 -x,-x+y,1/2-z
6 x-y,-y,1/2-z
7 -x,-y,-z
8 y,-x+y,-z
9 -y,-x,1/2+z
10 x-y,x,-z
11 x,x-y,1/2+z
12 -x+y,y,1/2+z

loop_
_atom_site_label
_atom_site_fract_x
_atom_site_fract_y
_atom_site_fract_z
_atom_site_U_iso_or_equiv
_atom_site_adp_type
_atom_site_calc_flag
_atom_site_occupancy
_atom_site_disorder_assembly
_atom_site_disorder_group
_atom_site_type_symbol
Na1 1 0 0.25 0.224(8) Uani d 1 . . Na
O1 0.8974(4) 0.0607(4) 0.2996(3) 0.157(2) Uani d 1 . . O
O2 0.5805(5) 0.0738(6) 0.2924(2) 0.177(3) Uani d 1 . . O
N1 0.7764(6) 0.1423(5) 0.3525(3) 0.137(2) Uani d 1 . . N
C1 0.8077(5) 0.0359(4) 0.2786(3) 0.1064(16) Uani d 1 . . C
C2 0.6402(5) 0.0408(5) 0.2751(2) 0.1073(17) Uani d 1 . . C
C3 0.7408(5) 0.0706(4) 0.3009(2) 0.0993(14) Uani d 1 . . C
O3A 0.8714(11) 0.2271(11) 0.3345(5) 0.132(6) Uani d 0.355(12) A 1 O
O4A 0.744(2) 0.1220(17) 0.3957(7) 0.167(9) Uani d 0.355(12) A 1 O
O3B 0.7575(8) 0.2198(8) 0.3551(5) 0.153(4) Uani d 0.645(12) A 2 O
O4B 0.8152(12) 0.1149(10) 0.4015(6) 0.196(7) Uani d 0.645(12) A 2 O
Fe1 0.666667 0.333333 0.56854(4) 0.0581(4) Uani d 1 . . Fe
N2 0.5375(3) 0.2942(3) 0.61616(14) 0.0682(8) Uani d 1 . . N
N3 0.5655(2) 0.2090(2) 0.51991(13) 0.0634(7) Uani d 1 . . N
C4 0.5294(4) 0.3438(4) 0.66704(18) 0.0831(12) Uani d 1 . . C
H4 0.590794 0.402686 0.681981 0.1 Uiso calc 1 . . H
C5 0.4354(5) 0.3114(5) 0.6974(2) 0.0965(15) Uani d 1 . . C
H5 0.433481 0.346752 0.732611 0.116 Uiso calc 1 . . H
C6 0.3435(4) 0.2254(4) 0.6750(2) 0.0989(16) Uani d 1 . . C
H6 0.278515 0.203194 0.694393 0.119 Uiso calc 1 . . H
C7 0.3486(4) 0.1729(4) 0.6236(2) 0.0864(13) Uani d 1 . . C
H7 0.287313 0.114553 0.608158 0.104 Uiso calc 1 . . H
C8 0.4472(3) 0.2084(3) 0.59502(19) 0.0703(10) Uani d 1 . . C
C9 0.4634(3) 0.1602(3) 0.53958(16) 0.0681(9) Uani d 1 . . C
C10 0.3824(4) 0.0738(3) 0.5088(2) 0.0841(12) Uani d 1 . . C
H10 0.31287 0.040482 0.523573 0.101 Uiso calc 1 . . H
C11 0.4066(4) 0.0387(4) 0.4565(2) 0.0939(14) Uani d 1 . . C
H11 0.352992 -0.017862 0.434661 0.113 Uiso calc 1 . . H
C12 0.5094(4) 0.0865(4) 0.4364(2) 0.0862(12) Uani d 1 . . C
H12 0.526864 0.062349 0.401135 0.103 Uiso calc 1 . . H
C13 0.5872(3) 0.1715(4) 0.46918(18) 0.0729(11) Uani d 1 . . C
H13 0.657357 0.203864 0.45544 0.088 Uiso calc 1 . . H
Na2 0.666667 0.333333 0.3005(9) 0.196(7) Uani d 0.5 . . Na
O5A 0.911(3) 0.056(2) 0.449(2) 0.46(4) Uani d 0.67(4) B 1 O
O5B 1.025(4) 0.102(3) 0.407(3) 0.42(5) Uani d 0.33(4) B 2 O

loop_
_atom_site_aniso_label
_atom_site_aniso_U_11
_atom_site_aniso_U_22
_atom_site_aniso_U_33
_atom_site_aniso_U_12
_atom_site_aniso_U_13
_atom_site_aniso_U_23
Na1 0.081(3) 0.081(3) 0.51(3) 0.0407(14) 0 0
O1 0.097(3) 0.098(3) 0.262(7) 0.037(2) -0.047(4) -0.005(4)
O2 0.175(5) 0.304(8) 0.119(3) 0.170(6) -0.040(3) -0.082(4)
N1 0.125(5) 0.111(4) 0.134(5) 0.030(4) -0.039(4) -0.014(4)
C1 0.089(3) 0.067(3) 0.153(4) 0.031(3) -0.013(3) 0.012(3)
C2 0.117(4) 0.152(5) 0.079(2) 0.087(4) 0.001(3) -0.002(3)
C3 0.104(4) 0.090(3) 0.101(3) 0.046(3) 0.007(3) 0.014(3)
O3A 0.115(10) 0.122(10) 0.104(7) 0.019(8) -0.015(6) -0.030(6)
O4A 0.189(18) 0.164(15) 0.069(7) 0.029(14) 0.026(9) -0.028(8)
O3B 0.166(8) 0.139(7) 0.155(7) 0.077(6) 0.015(6) -0.040(6)
O4B 0.195(11) 0.134(7) 0.169(9) 0.014(8) -0.091(9) 0.009(6)
Fe1 0.0568(5) 0.0568(5) 0.0605(6) 0.0284(2) 0 0
N2 0.0678(19) 0.070(2) 0.0725(16) 0.0391(17) 0.0101(14) 0.0096(14)
N3 0.0607(18) 0.0560(16) 0.0709(15) 0.0271(14) -0.0051(12) 0.0016(12)
C4 0.092(3) 0.085(3) 0.081(2) 0.051(2) 0.016(2) 0.005(2)
C5 0.108(4) 0.104(4) 0.097(3) 0.068(3) 0.038(3) 0.023(3)
C6 0.088(3) 0.093(3) 0.123(4) 0.050(3) 0.041(3) 0.035(3)
C7 0.072(3) 0.072(3) 0.110(3) 0.033(2) 0.021(2) 0.028(2)
C8 0.065(2) 0.064(2) 0.084(2) 0.0342(18) 0.0060(18) 0.0182(17)
C9 0.065(2) 0.059(2) 0.080(2) 0.0317(17) -0.0030(16) 0.0115(16)
C10 0.069(3) 0.068(2) 0.100(3) 0.023(2) -0.012(2) 0.012(2)
C11 0.087(3) 0.071(3) 0.104(3) 0.024(2) -0.027(2) -0.009(2)
C12 0.096(3) 0.077(3) 0.079(2) 0.038(3) -0.017(2) -0.013(2)
C13 0.077(3) 0.071(3) 0.070(2) 0.037(2) -0.0097(17) -0.0087(18)
Na2 0.211(11) 0.211(11) 0.166(9) 0.105(5) 0 0
O5A 0.30(4) 0.29(3) 0.85(9) 0.19(3) -0.24(5) -0.07(4)
O5B 0.20(5) 0.28(4) 0.61(9) 0.00(3) -0.09(4) 0.26(5)

loop_
_atom_type_symbol
_atom_type_description
_atom_type_scat_dispersion_real
_atom_type_scat_dispersion_imag
_atom_type_scat_source
C C 0.0181 0.0091 'International Tables Vol C Tables 4.2.6.8 and 6.1.1.4'
H H 0 0 'International Tables Vol C Tables 4.2.6.8 and 6.1.1.4'
N N 0.0311 0.018 'International Tables Vol C Tables 4.2.6.8 and 6.1.1.4'
O O 0.0492 0.0322 'International Tables Vol C Tables 4.2.6.8 and 6.1.1.4'
Br Br -0.6763 1.2805 'International Tables Vol C Tables 4.2.6.8 and 6.1.1.4'
Fe Fe -1.1336 3.1974 'International Tables Vol C Tables 4.2.6.8 and 6.1.1.4'
Na Na 0.1353 0.1239 'International Tables Vol C Tables 4.2.6.8 and 6.1.1.4'

loop_
_geom_angle_atom_site_label_1
_geom_angle_atom_site_label_2
_geom_angle_atom_site_label_3
_geom_angle
_geom_angle_site_symmetry_1
_geom_angle_site_symmetry_3
O1 Na1 O1 119.80(2) 3_765 5
O1 Na1 O1 172.2(3) 3_765 4_645
O1 Na1 O1 67.97(3) 5 4_645
O3B N1 O4B 121.6(11) . .
O4A N1 O3A 129.2(13) . .
O4A N1 C3 124.2(12) . .
O3B N1 C3 120.6(7) . .
O4B N1 C3 117.1(9) . .
O3A N1 C3 105.1(7) . .
O1 C1 C3 125.7(6) . .
O2 C2 C3 125.0(6) . .
C1 C3 C2 123.5(5) . .
C1 C3 N1 118.2(6) . .
C2 C3 N1 118.3(6) . .
N1 O3B Na2 148.7(8) . .
N2 Fe1 N2 94.53(18) . 2_655
N2 Fe1 N2 124.37(15) . 3_665
N2 Fe1 N2 140.49(15) 2_655 3_665
N2 Fe1 N3 173.98(15) . 2_655
N2 Fe1 N3 81.61(14) 2_655 2_655
N2 Fe1 N3 60.15(10) 3_665 2_655
N2 Fe1 N3 119.17(12) . 3_665
N2 Fe1 N3 144.47(15) 2_655 3_665
N3 Fe1 N3 65.62(10) 2_655 3_665
N2 Fe1 N3 90.41(13) 2_655 .
N2 Fe1 N3 100.96(8) 3_665 .
N3 Fe1 N3 93.74(14) 2_655 .
N3 Fe1 N3 104.49(8) 3_665 .
C8 N2 C4 117.6(4) . .
C8 N2 Fe1 115.4(3) . .
C4 N2 Fe1 127.0(3) . .
C13 N3 C9 117.9(3) . .
C13 N3 Fe1 126.8(3) . .
C9 N3 Fe1 115.3(2) . .
N2 C4 C5 123.2(5) . .
N2 C4 H4 118.4 . .
C5 C4 H4 118.4 . .
C4 C5 C6 118.9(5) . .
C4 C5 H5 120.5 . .
C6 C5 H5 120.5 . .
C7 C6 C5 119.6(4) . .
C7 C6 H6 120.2 . .
C5 C6 H6 120.2 . .
C6 C7 C8 119.1(5) . .
C6 C7 H7 120.5 . .
C8 C7 H7 120.5 . .
N2 C8 C7 121.6(4) . .
N2 C8 C9 113.8(3) . .
C7 C8 C9 124.5(4) . .
N3 C9 C10 122.0(4) . .
N3 C9 C8 113.9(3) . .
C10 C9 C8 124.2(4) . .
C11 C10 C9 118.8(4) . .
C11 C10 H10 120.6 . .
C9 C10 H10 120.6 . .
C12 C11 C10 119.9(4) . .
C12 C11 H11 120 . .
C10 C11 H11 120 . .
C11 C12 C13 118.9(4) . .
C11 C12 H12 120.6 . .
C13 C12 H12 120.6 . .
N3 C13 C12 122.5(4) . .
N3 C13 H13 118.8 . .
C12 C13 H13 118.8 . .
O3B Na2 O3B 103.6(5) . 2_655

loop_
_geom_bond_atom_site_label_1
_geom_bond_atom_site_label_2
_geom_bond_distance
Na1 O1 2.336(7)
O1 C1 1.248(7)
O2 C2 1.238(7)
N1 O4A 1.024(14)
N1 O3B 1.282(11)
N1 O4B 1.354(13)
N1 O3A 1.365(14)
N1 C3 1.440(8)
C1 C3 1.384(8)
C2 C3 1.413(8)
O3B Na2 2.831(15)
Fe1 N2 1.959(3)
Fe1 N3 1.968(3)
N2 C8 1.357(6)
N2 C4 1.358(5)
N3 C13 1.336(5)
N3 C9 1.352(5)
C4 C5 1.369(6)
C4 H4 0.93
C5 C6 1.380(8)
C5 H5 0.93
C6 C7 1.375(8)
C6 H6 0.93
C7 C8 1.399(6)
C7 H7 0.93
C8 C9 1.472(6)
C9 C10 1.386(6)
C10 C11 1.362(8)
C10 H10 0.93
C11 C12 1.363(7)
C11 H11 0.93
C12 C13 1.382(6)
C12 H12 0.93
C13 H13 0.93
